data_1552733
loop_
_publ_author_name
'Durka, Krzysztof'
'G\'orski, Bartosz'
'B\/locki, Krzysztof'
'Urban, Mateusz'
'Wo\'zniak, Krzysztof'
'Barbasiewicz, Micha\/l'
'Luli\'nski, Sergiusz'

_publ_section_title
;
 Experimental and Theoretical Insights into Molecular and Solid-State
 Properties of Isomeric Bis(salicylaldehydes).
;
_journal_issue 40
_journal_name_full 'The journal of physical chemistry. A'
_journal_page_first 8674
_journal_page_last 8689
_journal_paper_doi 10.1021/acs.jpca.9b07360
_journal_volume 123
_journal_year 2019
_chemical_formula_moiety 'C8 H6 O4'
_chemical_formula_sum 'C8 H6 O4'
_chemical_formula_weight 166.13
_chemical_melting_point 187
_chemical_name_common 4,6-dihydroxyisophthalaldehyde
_chemical_name_systematic
;
 4,6-dihydroxybenzene-1,3-dicarbaldehyde
;
_space_group_crystal_system triclinic
_space_group_IT_number 2
_space_group_name_Hall '-P 1'
_space_group_name_H-M_alt 'P -1'
_atom_sites_solution_hydrogens mixed
_audit_creation_method SHELXL-2013
_cell_angle_alpha 78.758(5)
_cell_angle_beta 76.136(5)
_cell_angle_gamma 84.789(5)
_cell_formula_units_Z 4
_cell_length_a 7.4756(4)
_cell_length_b 8.2973(5)
_cell_length_c 11.9343(7)
_cell_measurement_reflns_used 5208
_cell_measurement_temperature 100(2)
_cell_measurement_theta_max 65.4700
_cell_measurement_theta_min 5.4090
_cell_volume 704.14(7)
_computing_cell_refinement
;
CrysAlisPro, Agilent Technologies,
Version 1.171.37.33 (release 27-03-2014 CrysAlis171 .NET)
(compiled Mar 27 2014,17:12:48)
;
_computing_data_collection
;
CrysAlisPro, Agilent Technologies,
Version 1.171.37.33 (release 27-03-2014 CrysAlis171 .NET)
(compiled Mar 27 2014,17:12:48)
;
_computing_data_reduction
;
CrysAlisPro, Agilent Technologies,
Version 1.171.37.33 (release 27-03-2014 CrysAlis171 .NET)
(compiled Mar 27 2014,17:12:48)
;
_diffrn_ambient_environment air
_diffrn_ambient_temperature 100(2)
_diffrn_detector 'CCD plate'
_diffrn_detector_area_resol_mean 10.4391
_diffrn_detector_type Atlas
_diffrn_measured_fraction_theta_full 0.951
_diffrn_measured_fraction_theta_max 0.993
_diffrn_measurement_device 'four-circle diffractometer'
_diffrn_measurement_device_type 'SuperNova, Dual, Cu at zero, Atlas'
_diffrn_radiation_monochromator mirror
_diffrn_radiation_probe x-ray
_diffrn_radiation_type CuK\a
_diffrn_radiation_wavelength 1.54178
_diffrn_reflns_av_R_equivalents 0.0128
_diffrn_reflns_av_unetI/netI 0.0101
_diffrn_reflns_Laue_measured_fraction_full 0.951
_diffrn_reflns_Laue_measured_fraction_max 0.993
_diffrn_reflns_limit_h_max 8
_diffrn_reflns_limit_h_min -8
_diffrn_reflns_limit_k_max 9
_diffrn_reflns_limit_k_min -9
_diffrn_reflns_limit_l_max 13
_diffrn_reflns_limit_l_min -14
_diffrn_reflns_number 8615
_diffrn_reflns_point_group_measured_fraction_full 0.951
_diffrn_reflns_point_group_measured_fraction_max 0.993
_diffrn_reflns_theta_full 67.679
_diffrn_reflns_theta_max 65.505
_diffrn_reflns_theta_min 3.878
_diffrn_source 'sealed X-ray tube'
_diffrn_source_type 'SuperNova (Cu) X-ray Source'
_exptl_absorpt_coefficient_mu 1.102
_exptl_absorpt_correction_T_max 1.00000
_exptl_absorpt_correction_T_min 0.85892
_exptl_absorpt_correction_type multi-scan
_exptl_absorpt_process_details
;
CrysAlisPro, Agilent Technologies,
Version 1.171.37.33 (release 27-03-2014 CrysAlis171 .NET)
(compiled Mar 27 2014,17:12:48)
Empirical absorption correction using spherical harmonics,
 implemented in SCALE3 ABSPACK scaling algorithm.
;
_exptl_crystal_colour colourles
_exptl_crystal_density_diffrn 1.567
_exptl_crystal_description block
_exptl_crystal_F_000 344
_exptl_crystal_size_max 0.052
_exptl_crystal_size_mid 0.030
_exptl_crystal_size_min 0.019
_refine_diff_density_max 0.181
_refine_diff_density_min -0.238
_refine_diff_density_rms 0.048
_refine_ls_extinction_method none
_refine_ls_goodness_of_fit_ref 1.050
_refine_ls_hydrogen_treatment mixed
_refine_ls_matrix_type full
_refine_ls_number_parameters 233
_refine_ls_number_reflns 2409
_refine_ls_number_restraints 0
_refine_ls_restrained_S_all 1.050
_refine_ls_R_factor_all 0.0337
_refine_ls_R_factor_gt 0.0320
_refine_ls_shift/su_max 0.000
_refine_ls_shift/su_mean 0.000
_refine_ls_structure_factor_coef Fsqd
_refine_ls_weighting_details 'w=1/[\s^2^(Fo^2^)+(0.0573P)^2^+0.1840P] where P=(Fo^2^+2Fc^2^)/3'
_refine_ls_weighting_scheme calc
_refine_ls_wR_factor_gt 0.0885
_refine_ls_wR_factor_ref 0.0907
_reflns_Friedel_coverage 0.000
_reflns_number_gt 2269
_reflns_number_total 2409
_reflns_threshold_expression 'I > 2\s(I)'
_cod_data_source_file jp9b07360_si_002.cif
_cod_data_source_block 2
_cod_database_code 1552733
_shelx_space_group_comment
;
The symmetry employed for this shelxl refinement is uniquely defined
by the following loop, which should always be used as a source of
symmetry information in preference to the above space-group names.
They are only intended as comments.
;
_shelxl_version_number 2013-4

loop_
_space_group_symop_operation_xyz
'x, y, z'
'-x, -y, -z'

loop_
_atom_site_label
_atom_site_type_symbol
_atom_site_fract_x
_atom_site_fract_y
_atom_site_fract_z
_atom_site_U_iso_or_equiv
_atom_site_adp_type
_atom_site_occupancy
_atom_site_site_symmetry_order
_atom_site_calc_flag
_atom_site_refinement_flags_posn
_atom_site_refinement_flags_adp
H5A H 0.450(3) 0.665(3) -0.0395(18) 0.058(5) Uiso 1 1 d . .
H6A H 0.128(3) 1.366(2) -0.0207(18) 0.060(6) Uiso 1 1 d . .
H2A H 0.855(3) 0.937(3) 0.459(2) 0.065(6) Uiso 1 1 d . .
H1A H 0.142(3) 0.627(3) 0.4618(19) 0.065(6) Uiso 1 1 d . .
O1 O 0.22802(12) 0.69816(11) 0.41455(7) 0.0258(2) Uani 1 1 d . .
O4 O 0.07900(11) 0.48785(11) 0.60472(7) 0.0247(2) Uani 1 1 d . .
O2 O 0.77286(12) 0.93433(11) 0.41255(7) 0.0258(2) Uani 1 1 d . .
O3 O 0.89749(12) 0.86835(11) 0.60756(8) 0.0276(2) Uani 1 1 d . .
C4 C 0.62934(16) 0.75389(14) 0.58927(10) 0.0196(3) Uani 1 1 d . .
C6 C 0.49834(17) 0.81696(15) 0.41656(10) 0.0223(3) Uani 1 1 d . .
H6 H 0.5020 0.8749 0.3391 0.027 Uiso 1 1 calc R U
C2 C 0.34854(16) 0.62715(14) 0.58898(10) 0.0188(3) Uani 1 1 d . .
C3 C 0.48552(16) 0.65084(14) 0.64445(10) 0.0189(3) Uani 1 1 d . .
H3 H 0.4805 0.5948 0.7225 0.023 Uiso 1 1 calc R U
C1 C 0.35563(16) 0.71386(14) 0.47300(10) 0.0202(3) Uani 1 1 d . .
C8 C 0.20511(16) 0.51367(14) 0.64819(10) 0.0203(3) Uani 1 1 d . .
H8 H 0.2084 0.4560 0.7247 0.024 Uiso 1 1 calc R U
C5 C 0.63550(16) 0.83620(14) 0.47206(10) 0.0204(3) Uani 1 1 d . .
C7 C 0.76822(16) 0.77736(15) 0.65030(11) 0.0229(3) Uani 1 1 d . .
H7 H 0.7587 0.7188 0.7281 0.027 Uiso 1 1 calc R U
O8 O 0.34093(12) 0.53998(10) 0.09972(7) 0.0252(2) Uani 1 1 d . .
O5 O 0.45650(12) 0.77126(11) -0.08566(7) 0.0227(2) Uani 1 1 d . .
O7 O -0.04417(12) 1.35802(10) 0.11516(8) 0.0261(2) Uani 1 1 d . .
O6 O 0.21425(12) 1.30745(10) -0.07150(7) 0.0249(2) Uani 1 1 d . .
C12 C 0.09984(15) 1.09614(14) 0.09397(10) 0.0182(3) Uani 1 1 d . .
C14 C 0.33208(16) 1.03796(15) -0.07659(10) 0.0202(3) Uani 1 1 d . .
H14 H 0.4074 1.0747 -0.1521 0.024 Uiso 1 1 calc R U
C10 C 0.22883(15) 0.81737(14) 0.08746(10) 0.0181(3) Uani 1 1 d . .
C15 C 0.23747(16) 0.64647(14) 0.14334(10) 0.0204(3) Uani 1 1 d . .
H15 H 0.1584 0.6146 0.2183 0.024 Uiso 1 1 calc R U
C11 C 0.11090(15) 0.93085(14) 0.14444(10) 0.0181(3) Uani 1 1 d . .
H11 H 0.0358 0.8943 0.2200 0.022 Uiso 1 1 calc R U
C13 C 0.21503(16) 1.14926(14) -0.01834(10) 0.0191(3) Uani 1 1 d . .
C9 C 0.34013(15) 0.87379(14) -0.02568(10) 0.0184(3) Uani 1 1 d . .
C16 C -0.02895(16) 1.20975(14) 0.15423(10) 0.0209(3) Uani 1 1 d . .
H16 H -0.1060 1.1676 0.2280 0.025 Uiso 1 1 calc R U

loop_
_atom_site_aniso_label
_atom_site_aniso_U_11
_atom_site_aniso_U_22
_atom_site_aniso_U_33
_atom_site_aniso_U_23
_atom_site_aniso_U_13
_atom_site_aniso_U_12
O1 0.0285(5) 0.0302(5) 0.0199(4) -0.0013(4) -0.0082(4) -0.0081(4)
O4 0.0236(5) 0.0273(5) 0.0236(4) -0.0052(4) -0.0036(3) -0.0065(4)
O2 0.0256(5) 0.0280(5) 0.0211(4) -0.0009(4) 0.0001(4) -0.0101(4)
O3 0.0234(5) 0.0294(5) 0.0292(5) -0.0031(4) -0.0042(4) -0.0077(4)
C4 0.0203(6) 0.0181(6) 0.0194(6) -0.0044(5) -0.0019(5) -0.0001(4)
C6 0.0280(7) 0.0229(6) 0.0142(5) -0.0019(5) -0.0016(5) -0.0029(5)
C2 0.0206(6) 0.0169(6) 0.0174(6) -0.0048(5) -0.0008(4) 0.0005(4)
C3 0.0219(6) 0.0174(6) 0.0159(5) -0.0038(4) -0.0018(4) 0.0016(4)
C1 0.0232(6) 0.0193(6) 0.0184(6) -0.0057(5) -0.0037(5) -0.0006(5)
C8 0.0229(6) 0.0195(6) 0.0175(5) -0.0052(5) -0.0011(5) -0.0005(5)
C5 0.0222(6) 0.0176(6) 0.0192(6) -0.0049(5) 0.0015(5) -0.0023(5)
C7 0.0224(6) 0.0223(6) 0.0228(6) -0.0041(5) -0.0028(5) -0.0005(5)
O8 0.0272(5) 0.0199(5) 0.0259(4) -0.0032(4) -0.0027(4) 0.0019(4)
O5 0.0245(5) 0.0211(4) 0.0198(4) -0.0042(3) -0.0004(3) 0.0017(3)
O7 0.0307(5) 0.0187(5) 0.0289(5) -0.0056(4) -0.0069(4) 0.0020(4)
O6 0.0318(5) 0.0172(4) 0.0227(4) 0.0005(3) -0.0043(4) 0.0005(4)
C12 0.0178(6) 0.0202(6) 0.0182(6) -0.0040(5) -0.0063(4) -0.0021(5)
C14 0.0214(6) 0.0235(6) 0.0148(5) -0.0012(5) -0.0032(5) -0.0030(5)
C10 0.0174(6) 0.0197(6) 0.0178(6) -0.0023(5) -0.0055(4) -0.0026(4)
C15 0.0199(6) 0.0210(6) 0.0195(6) -0.0025(5) -0.0039(4) -0.0017(5)
C11 0.0164(5) 0.0216(6) 0.0168(5) -0.0029(4) -0.0045(4) -0.0024(4)
C13 0.0215(6) 0.0183(6) 0.0188(6) -0.0008(4) -0.0089(5) -0.0021(5)
C9 0.0172(6) 0.0216(6) 0.0178(6) -0.0049(5) -0.0056(4) 0.0000(5)
C16 0.0216(6) 0.0215(6) 0.0212(6) -0.0049(5) -0.0072(5) -0.0004(5)

loop_
_atom_type_symbol
_atom_type_description
_atom_type_scat_dispersion_real
_atom_type_scat_dispersion_imag
_atom_type_scat_source
C C 0.0181 0.0091 'International Tables Vol C Tables 4.2.6.8 and 6.1.1.4'
H H 0.0000 0.0000 'International Tables Vol C Tables 4.2.6.8 and 6.1.1.4'
O O 0.0492 0.0322 'International Tables Vol C Tables 4.2.6.8 and 6.1.1.4'

loop_
_geom_angle_atom_site_label_1
_geom_angle_atom_site_label_2
_geom_angle_atom_site_label_3
_geom_angle
C1 O1 H1A 109.1(14)
C5 O2 H2A 109.8(13)
C3 C4 C5 118.26(11)
C3 C4 C7 120.55(11)
C5 C4 C7 121.19(11)
C5 C6 C1 120.51(11)
C5 C6 H6 119.7
C1 C6 H6 119.7
C3 C2 C1 118.51(11)
C3 C2 C8 120.18(10)
C1 C2 C8 121.30(11)
C4 C3 C2 122.05(11)
C4 C3 H3 119.0
C2 C3 H3 119.0
O1 C1 C6 117.97(11)
O1 C1 C2 121.84(11)
C6 C1 C2 120.19(11)
O4 C8 C2 123.59(11)
O4 C8 H8 118.2
C2 C8 H8 118.2
O2 C5 C6 118.14(10)
O2 C5 C4 121.41(11)
C6 C5 C4 120.44(11)
O3 C7 C4 124.03(11)
O3 C7 H7 118.0
C4 C7 H7 118.0
C9 O5 H5A 108.6(12)
C13 O6 H6A 107.0(12)
C11 C12 C13 118.33(11)
C11 C12 C16 120.38(10)
C13 C12 C16 121.29(11)
C9 C14 C13 120.42(10)
C9 C14 H14 119.8
C13 C14 H14 119.8
C11 C10 C9 118.44(11)
C11 C10 C15 120.26(10)
C9 C10 C15 121.30(11)
O8 C15 C10 124.01(11)
O8 C15 H15 118.0
C10 C15 H15 118.0
C12 C11 C10 121.91(11)
C12 C11 H11 119.0
C10 C11 H11 119.0
O6 C13 C14 117.85(10)
O6 C13 C12 121.63(11)
C14 C13 C12 120.52(11)
O5 C9 C14 118.00(10)
O5 C9 C10 121.63(11)
C14 C9 C10 120.37(11)
O7 C16 C12 123.70(11)
O7 C16 H16 118.2
C12 C16 H16 118.2

loop_
_geom_bond_atom_site_label_1
_geom_bond_atom_site_label_2
_geom_bond_distance
O1 C1 1.3380(15)
O1 H1A 0.92(2)
O4 C8 1.2321(15)
O2 C5 1.3411(14)
O2 H2A 0.92(2)
O3 C7 1.2289(15)
C4 C3 1.3888(16)
C4 C5 1.4240(17)
C4 C7 1.4494(17)
C6 C5 1.3827(17)
C6 C1 1.3858(17)
C6 H6 0.9500
C2 C3 1.3920(17)
C2 C1 1.4212(17)
C2 C8 1.4479(16)
C3 H3 0.9500
C8 H8 0.9500
C7 H7 0.9500
O8 C15 1.2297(15)
O5 C9 1.3407(14)
O5 H5A 0.94(2)
O7 C16 1.2330(15)
O6 C13 1.3420(14)
O6 H6A 0.94(2)
C12 C11 1.3898(17)
C12 C13 1.4205(17)
C12 C16 1.4493(16)
C14 C9 1.3814(17)
C14 C13 1.3834(17)
C14 H14 0.9500
C10 C11 1.3920(16)
C10 C9 1.4214(16)
C10 C15 1.4474(16)
C15 H15 0.9500
C11 H11 0.9500
C16 H16 0.9500
